data_7212077
loop_
_publ_author_name
'Wen, Gui-Lin'
'Wang, Yao-Yu'
'Zhang, Wei-Hong'
'Ren, Chen'
'Liu, Rui-Ting'
'Shi, Qi-Zhen'

_publ_section_title
;
 Self-assembled coordination polymers of V-shaped bis(pyridyl)thiadiazole
 dependent upon the spacer length and flexibility of aliphatic
 dicarboxylate ligands
;
_journal_issue 4
_journal_name_full CrystEngComm
_journal_page_first 1238
_journal_paper_doi 10.1039/b919381m
_journal_volume 12
_journal_year 2010
_chemical_formula_moiety 'C16 H8 Cu2 N4 O8 S, 2.92(H2 O)'
_chemical_formula_sum 'C16 H13.84 Cu2 N4 O10.92 S'
_chemical_formula_weight 596.01
_chemical_name_systematic
;
?
;
_space_group_IT_number 15
_symmetry_cell_setting monoclinic
_symmetry_space_group_name_Hall '-C 2yc'
_symmetry_space_group_name_H-M 'C 1 2/c 1'
_atom_sites_solution_hydrogens geom
_atom_sites_solution_primary direct
_atom_sites_solution_secondary difmap
_audit_creation_method SHELXL-97
_cell_angle_alpha 90.00
_cell_angle_beta 103.602(5)
_cell_angle_gamma 90.00
_cell_formula_units_Z 4
_cell_length_a 31.634(9)
_cell_length_b 9.214(3)
_cell_length_c 8.328(2)
_cell_measurement_reflns_used 1055
_cell_measurement_temperature 296(2)
_cell_measurement_theta_max 23.605
_cell_measurement_theta_min 2.307
_cell_volume 2359.3(12)
_computing_cell_refinement 'Bruker SMART'
_computing_data_collection 'Bruker SMART'
_computing_data_reduction 'Bruker SAINT'
_computing_molecular_graphics 'Bruker SHELXTL'
_computing_publication_material 'Bruker SHELXTL'
_computing_structure_refinement 'SHELXL-97 (Sheldrick, 1997)'
_computing_structure_solution 'SHELXS-97 (Sheldrick, 1990)'
_diffrn_ambient_temperature 296(2)
_diffrn_measured_fraction_theta_full 0.995
_diffrn_measured_fraction_theta_max 0.995
_diffrn_measurement_device_type 'Bruker APEX SMART II'
_diffrn_measurement_method \w
_diffrn_radiation_monochromator graphite
_diffrn_radiation_source 'fine-focus sealed tube'
_diffrn_radiation_type MoK\a
_diffrn_radiation_wavelength 0.71073
_diffrn_reflns_av_R_equivalents 0.0384
_diffrn_reflns_av_sigmaI/netI 0.0572
_diffrn_reflns_limit_h_max 32
_diffrn_reflns_limit_h_min -40
_diffrn_reflns_limit_k_max 11
_diffrn_reflns_limit_k_min -10
_diffrn_reflns_limit_l_max 10
_diffrn_reflns_limit_l_min -10
_diffrn_reflns_number 6623
_diffrn_reflns_theta_full 26.99
_diffrn_reflns_theta_max 26.99
_diffrn_reflns_theta_min 2.31
_exptl_absorpt_coefficient_mu 1.953
_exptl_absorpt_correction_T_max 0.8438
_exptl_absorpt_correction_T_min 0.6451
_exptl_absorpt_correction_type multi-scan
_exptl_absorpt_process_details SADABS
_exptl_crystal_colour blue
_exptl_crystal_density_diffrn 1.678
_exptl_crystal_density_method 'not measured'
_exptl_crystal_description block
_exptl_crystal_F_000 1197
_exptl_crystal_size_max 0.25
_exptl_crystal_size_mid 0.17
_exptl_crystal_size_min 0.09
_refine_diff_density_max 0.907
_refine_diff_density_min -0.949
_refine_diff_density_rms 0.158
_refine_ls_extinction_method none
_refine_ls_goodness_of_fit_ref 1.051
_refine_ls_hydrogen_treatment constr
_refine_ls_matrix_type full
_refine_ls_number_parameters 166
_refine_ls_number_reflns 2561
_refine_ls_number_restraints 0
_refine_ls_restrained_S_all 1.051
_refine_ls_R_factor_all 0.0761
_refine_ls_R_factor_gt 0.0517
_refine_ls_shift/su_max 0.000
_refine_ls_shift/su_mean 0.000
_refine_ls_structure_factor_coef Fsqd
_refine_ls_weighting_details 'calc w=1/[\s^2^(Fo^2^)+(0.1130P)^2^+0.0000P] where P=(Fo^2^+2Fc^2^)/3'
_refine_ls_weighting_scheme calc
_refine_ls_wR_factor_gt 0.1705
_refine_ls_wR_factor_ref 0.1812
_reflns_number_gt 1690
_reflns_number_total 2561
_reflns_threshold_expression >2sigma(I)
_cod_data_source_file b919381m.txt
_cod_data_source_block xb2036m
_cod_original_cell_volume 2359.2(12)
_cod_original_sg_symbol_H-M 'C 2/c'
_cod_database_code 7212077

loop_
_symmetry_equiv_pos_as_xyz
'x, y, z'
'-x, y, -z+1/2'
'x+1/2, y+1/2, z'
'-x+1/2, y+1/2, -z+1/2'
'-x, -y, -z'
'x, -y, z-1/2'
'-x+1/2, -y+1/2, -z'
'x+1/2, -y+1/2, z-1/2'

loop_
_atom_site_label
_atom_site_type_symbol
_atom_site_fract_x
_atom_site_fract_y
_atom_site_fract_z
_atom_site_U_iso_or_equiv
_atom_site_adp_type
_atom_site_occupancy
_atom_site_symmetry_multiplicity
_atom_site_calc_flag
_atom_site_refinement_flags
_atom_site_disorder_assembly
_atom_site_disorder_group
Cu1 Cu 0.217133(19) 0.51239(6) 0.08576(7) 0.0260(2) Uani 1 1 d . . .
S1 S -0.0031(9) 0.5138(3) 0.228(2) 0.046(3) Uani 0.50 1 d P . .
N1 N 0.0276(4) 0.2632(14) 0.293(2) 0.067(4) Uani 0.50 1 d P . 1
N1A N 0.0124(4) 0.2648(14) 0.167(2) 0.065(4) Uani 0.50 1 d P . 2
N2 N 0.15689(14) 0.4655(4) 0.1068(5) 0.0293(9) Uani 1 1 d . . .
O1 O 0.19606(11) 0.6992(3) -0.0209(4) 0.0294(8) Uani 1 1 d . . .
O2 O 0.22410(11) 0.9080(3) -0.0846(4) 0.0306(8) Uani 1 1 d . . .
O3 O 0.24309(11) 0.3300(3) 0.1841(4) 0.0284(8) Uani 1 1 d . . .
O4 O 0.27597(11) 0.1233(4) 0.1452(4) 0.0315(8) Uani 1 1 d . . .
C1 C 0.13206(18) 0.5766(6) 0.1413(7) 0.0409(14) Uani 1 1 d . . .
H1A H 0.1422 0.6713 0.1402 0.049 Uiso 1 1 calc R . .
C2 C 0.09285(19) 0.5530(7) 0.1774(8) 0.0435(14) Uani 1 1 d . . .
H2A H 0.0771 0.6309 0.2042 0.052 Uiso 1 1 calc R . .
C3 C 0.07633(18) 0.4143(6) 0.1745(7) 0.0398(13) Uani 1 1 d . . .
C4 C 0.10120(19) 0.3029(6) 0.1393(8) 0.0504(17) Uani 1 1 d . . .
H4A H 0.0912 0.2079 0.1383 0.061 Uiso 1 1 calc R . .
C5 C 0.14076(18) 0.3304(6) 0.1055(8) 0.0433(14) Uani 1 1 d . . .
H5A H 0.1570 0.2530 0.0808 0.052 Uiso 1 1 calc R . .
C6 C 0.03419(19) 0.3868(7) 0.2144(9) 0.0516(16) Uani 1 1 d . . .
C7 C 0.22700(16) 0.7792(5) -0.0313(6) 0.0266(11) Uani 1 1 d . . .
C8 C 0.25563(15) 0.2372(5) 0.0941(6) 0.0256(11) Uani 1 1 d . . .
O11 O 0.1453(5) 0.9465(16) 0.3234(19) 0.141(5) Uiso 0.61 1 d P A 1
O12 O 0.1515(8) 0.980(2) 0.165(3) 0.146(9) Uiso 0.39 1 d P B 2
O13 O 0.0855(8) -0.053(3) 0.001(3) 0.201(10) Uiso 0.46 1 d P . .
H11A H 0.1669 0.9947 0.3489 0.242 Uiso 0.61 1 d PR C 1
H11B H 0.1385 0.9445 0.2249 0.242 Uiso 0.61 1 d PR C 1
H12A H 0.1645 0.9933 0.0951 0.242 Uiso 0.39 1 d PR C 2
H12B H 0.1699 1.0137 0.2386 0.242 Uiso 0.39 1 d PR C 2
H13A H 0.0759 -0.0063 -0.0801 0.242 Uiso 0.46 1 d PR . .
H13B H 0.1101 -0.0629 -0.0066 0.242 Uiso 0.46 1 d PR . .

loop_
_atom_site_aniso_label
_atom_site_aniso_U_11
_atom_site_aniso_U_22
_atom_site_aniso_U_33
_atom_site_aniso_U_23
_atom_site_aniso_U_13
_atom_site_aniso_U_12
Cu1 0.0269(4) 0.0221(3) 0.0317(4) 0.0025(2) 0.0125(3) 0.0009(2)
S1 0.034(6) 0.0458(13) 0.065(9) 0.019(4) 0.025(7) 0.006(4)
N1 0.041(8) 0.048(7) 0.130(13) 0.025(9) 0.053(9) 0.016(6)
N1A 0.050(9) 0.037(6) 0.123(13) -0.011(8) 0.047(9) -0.005(5)
N2 0.028(2) 0.030(2) 0.035(2) -0.0025(18) 0.0159(19) -0.0007(17)
O1 0.0273(19) 0.0257(17) 0.037(2) 0.0053(15) 0.0106(16) -0.0009(14)
O2 0.031(2) 0.0257(18) 0.038(2) 0.0064(15) 0.0142(16) 0.0033(14)
O3 0.037(2) 0.0235(17) 0.0271(18) -0.0016(14) 0.0132(16) 0.0047(14)
O4 0.040(2) 0.0271(18) 0.0285(19) 0.0030(14) 0.0114(17) 0.0092(15)
C1 0.038(3) 0.029(3) 0.060(4) 0.003(3) 0.020(3) 0.003(2)
C2 0.038(3) 0.037(3) 0.061(4) -0.001(3) 0.023(3) 0.007(2)
C3 0.031(3) 0.043(3) 0.049(3) 0.001(3) 0.018(3) -0.001(2)
C4 0.040(4) 0.033(3) 0.088(5) -0.007(3) 0.034(3) -0.007(2)
C5 0.037(3) 0.029(3) 0.069(4) -0.010(3) 0.023(3) -0.002(2)
C6 0.031(3) 0.051(4) 0.081(5) 0.000(3) 0.028(3) 0.001(3)
C7 0.033(3) 0.025(2) 0.024(3) 0.000(2) 0.011(2) 0.003(2)
C8 0.028(3) 0.023(2) 0.028(3) 0.005(2) 0.013(2) 0.0006(19)

loop_
_atom_type_symbol
_atom_type_description
_atom_type_scat_dispersion_real
_atom_type_scat_dispersion_imag
_atom_type_scat_source
C C 0.0033 0.0016 'International Tables Vol C Tables 4.2.6.8 and 6.1.1.4'
H H 0.0000 0.0000 'International Tables Vol C Tables 4.2.6.8 and 6.1.1.4'
N N 0.0061 0.0033 'International Tables Vol C Tables 4.2.6.8 and 6.1.1.4'
O O 0.0106 0.0060 'International Tables Vol C Tables 4.2.6.8 and 6.1.1.4'
Cu Cu 0.3201 1.2651 'International Tables Vol C Tables 4.2.6.8 and 6.1.1.4'
S S 0.1246 0.1234 'International Tables Vol C Tables 4.2.6.8 and 6.1.1.4'

loop_
_geom_angle_atom_site_label_1
_geom_angle_atom_site_label_2
_geom_angle_atom_site_label_3
_geom_angle
_geom_angle_site_symmetry_1
_geom_angle_site_symmetry_3
O3 Cu1 O1 174.55(14) . .
O3 Cu1 O2 91.02(14) . 7_565
O1 Cu1 O2 83.93(13) . 7_565
O3 Cu1 N2 95.28(16) . .
O1 Cu1 N2 90.00(15) . .
O2 Cu1 N2 169.91(15) 7_565 .
O3 Cu1 O4 77.04(12) . 7
O1 Cu1 O4 100.46(13) . 7
O2 Cu1 O4 85.73(13) 7_565 7
N2 Cu1 O4 103.34(15) . 7
O3 Cu1 O4 92.13(13) . 4
O1 Cu1 O4 89.78(13) . 4
O2 Cu1 O4 88.19(12) 7_565 4
N2 Cu1 O4 83.72(15) . 4
O4 Cu1 O4 167.46(14) 7 4
C6 S1 C6 90.1(5) 2 .
C6 N1 N1 93.1(10) . 2
C6 N1A N1A 93.5(10) . 2
C5 N2 C1 117.4(5) . .
C5 N2 Cu1 124.5(3) . .
C1 N2 Cu1 117.7(4) . .
C7 O1 Cu1 111.0(3) . .
C7 O2 Cu1 110.8(3) . 7_565
C8 O3 Cu1 119.4(3) . .
C8 O4 Cu1 107.9(3) . 7
C8 O4 Cu1 126.5(3) . 4_545
Cu1 O4 Cu1 121.83(14) 7 4_545
C2 C1 N2 121.8(5) . .
C2 C1 H1A 119.1 . .
N2 C1 H1A 119.1 . .
C1 C2 C3 120.4(5) . .
C1 C2 H2A 119.8 . .
C3 C2 H2A 119.8 . .
C4 C3 C2 117.7(5) . .
C4 C3 C6 121.2(5) . .
C2 C3 C6 121.0(5) . .
C3 C4 C5 120.4(5) . .
C3 C4 H4A 119.8 . .
C5 C4 H4A 119.8 . .
N2 C5 C4 122.2(5) . .
N2 C5 H5A 118.9 . .
C4 C5 H5A 118.9 . .
N1A C6 N1 46.0(8) . .
N1A C6 C3 120.8(7) . .
N1 C6 C3 120.3(7) . .
N1A C6 S1 112.2(10) . 2
N1 C6 S1 106.4(9) . 2
C3 C6 S1 124.8(9) . 2
N1A C6 S1 106.5(9) . .
N1 C6 S1 111.2(9) . .
C3 C6 S1 125.7(8) . .
O1 C7 O2 126.0(5) . .
O1 C7 C7 118.0(5) . 7_565
O2 C7 C7 115.9(5) . 7_565
O4 C8 O3 125.1(4) . .
O4 C8 C8 116.9(5) . 7
O3 C8 C8 118.1(5) . 7
H11A O11 H11B 107.2 . .
H12A O12 H12B 95.3 . .
H13A O13 H13B 100.1 . .

loop_
_geom_bond_atom_site_label_1
_geom_bond_atom_site_label_2
_geom_bond_distance
_geom_bond_site_symmetry_2
Cu1 O3 1.963(3) .
Cu1 O1 1.979(3) .
Cu1 O2 2.001(3) 7_565
Cu1 N2 2.002(4) .
Cu1 O4 2.347(3) 7
Cu1 O4 2.425(3) 4
S1 S1 0.37(4) 2
S1 C6 1.67(2) 2
S1 C6 1.68(2) .
N1 C6 1.355(14) .
N1 N1 1.73(3) 2
N1A C6 1.331(14) .
N1A N1A 1.75(3) 2
N2 C5 1.344(6) .
N2 C1 1.362(6) .
O1 C7 1.245(6) .
O2 C7 1.262(6) .
O2 Cu1 2.001(3) 7_565
O3 C8 1.262(5) .
O4 C8 1.252(5) .
O4 Cu1 2.347(3) 7
O4 Cu1 2.425(3) 4_545
C1 C2 1.361(8) .
C1 H1A 0.9300 .
C2 C3 1.379(8) .
C2 H2A 0.9300 .
C3 C4 1.366(8) .
C3 C6 1.470(8) .
C4 C5 1.369(7) .
C4 H4A 0.9300 .
C5 H5A 0.9300 .
C6 S1 1.67(2) 2
C7 C7 1.524(10) 7_565
C8 C8 1.541(9) 7
O11 H11A 0.7988 .
O11 H11B 0.7978 .
O12 H12A 0.7956 .
O12 H12B 0.8038 .
O13 H13A 0.8000 .
O13 H13B 0.8001 .

loop_
_geom_torsion_atom_site_label_1
_geom_torsion_atom_site_label_2
_geom_torsion_atom_site_label_3
_geom_torsion_atom_site_label_4
_geom_torsion
_geom_torsion_site_symmetry_1
_geom_torsion_site_symmetry_4
O3 Cu1 N2 C5 -28.6(5) . .
O1 Cu1 N2 C5 150.1(5) . .
O2 Cu1 N2 C5 -157.0(7) 7_565 .
O4 Cu1 N2 C5 49.3(5) 7 .
O4 Cu1 N2 C5 -120.1(5) 4 .
O3 Cu1 N2 C1 144.5(4) . .
O1 Cu1 N2 C1 -36.8(4) . .
O2 Cu1 N2 C1 16.1(11) 7_565 .
O4 Cu1 N2 C1 -137.6(4) 7 .
O4 Cu1 N2 C1 53.0(4) 4 .
O2 Cu1 O1 C7 -3.5(3) 7_565 .
N2 Cu1 O1 C7 168.5(3) . .
O4 Cu1 O1 C7 -88.0(3) 7 .
O4 Cu1 O1 C7 84.7(3) 4 .
O2 Cu1 O3 C8 -77.7(4) 7_565 .
N2 Cu1 O3 C8 110.2(4) . .
O4 Cu1 O3 C8 7.7(3) 7 .
O4 Cu1 O3 C8 -165.9(3) 4 .
C5 N2 C1 C2 1.6(9) . .
Cu1 N2 C1 C2 -172.0(5) . .
N2 C1 C2 C3 -2.2(10) . .
C1 C2 C3 C4 1.9(9) . .
C1 C2 C3 C6 179.5(6) . .
C2 C3 C4 C5 -1.1(9) . .
C6 C3 C4 C5 -178.8(6) . .
C1 N2 C5 C4 -0.8(9) . .
Cu1 N2 C5 C4 172.3(5) . .
C3 C4 C5 N2 0.6(10) . .
N1A N1A C6 N1 46.9(11) 2 .
N1A N1A C6 C3 150.8(8) 2 .
N1A N1A C6 S1 -44.8(14) 2 2
N1A N1A C6 S1 -56.9(14) 2 .
N1 N1 C6 N1A -47.0(11) 2 .
N1 N1 C6 C3 -152.1(8) 2 .
N1 N1 C6 S1 58.3(14) 2 2
N1 N1 C6 S1 45.9(14) 2 .
C4 C3 C6 N1A -22.3(13) . .
C2 C3 C6 N1A 160.2(10) . .
C4 C3 C6 N1 31.8(13) . .
C2 C3 C6 N1 -145.8(11) . .
C4 C3 C6 S1 175.5(9) . 2
C2 C3 C6 S1 -2.1(12) . 2
C4 C3 C6 S1 -168.9(9) . .
C2 C3 C6 S1 13.5(12) . .
S1 S1 C6 N1A 119(6) 2 .
C6 S1 C6 N1A 32.7(11) 2 .
S1 S1 C6 N1 70(6) 2 .
C6 S1 C6 N1 -15.8(12) 2 .
S1 S1 C6 C3 -91(6) 2 .
C6 S1 C6 C3 -176.7(8) 2 .
C6 S1 C6 S1 -86(6) 2 2
Cu1 O1 C7 O2 -175.7(4) . .
Cu1 O1 C7 C7 1.9(7) . 7_565
Cu1 O2 C7 O1 -177.5(4) 7_565 .
Cu1 O2 C7 C7 4.9(6) 7_565 7_565
Cu1 O4 C8 O3 174.1(4) 7 .
Cu1 O4 C8 O3 16.0(7) 4_545 .
Cu1 O4 C8 C8 -4.4(6) 7 7
Cu1 O4 C8 C8 -162.6(4) 4_545 7
Cu1 O3 C8 O4 173.5(4) . .
Cu1 O3 C8 C8 -8.0(7) . 7
